data_2204415
loop_
_publ_author_name
' Lo, Jem-Mau '
' Chen, Shyh-Ming '
' Chen, Mei-Hsun '
' Chen, Yu-Jen '
' Liao, Fen-Ling '
' Lu, Tian-Huey '

_publ_section_title
;
 3-(4-Dihydroxyborylphenyl)cyclobutanone
;
_journal_issue 10
_journal_name_full 'Acta Crystallographica Section E'
_journal_page_first o1851
_journal_page_last o1853
_journal_paper_doi 10.1107/S1600536804022366
_journal_volume 60
_journal_year 2004
_chemical_formula_iupac 'C10 H11 B O3'
_chemical_formula_moiety 'C10 H11 B O3'
_chemical_formula_sum 'C10 H11 B O3'
_chemical_formula_weight 190.00
_chemical_name_systematic 3-(4-dihydroxyborylphenyl)cyclobutanone
_space_group_IT_number 14
_symmetry_cell_setting monoclinic
_symmetry_space_group_name_Hall '-P 2ybc'
_symmetry_space_group_name_H-M 'P 1 21/c 1'
_atom_sites_solution_hydrogens geom
_atom_sites_solution_primary direct
_atom_sites_solution_secondary difmap
_audit_creation_method SHELXL-97
_cell_angle_alpha 90.00
_cell_angle_beta 98.551(2)
_cell_angle_gamma 90.00
_cell_formula_units_Z 4
_cell_length_a 11.4645(11)
_cell_length_b 9.8317(9)
_cell_length_c 8.3674(8)
_cell_measurement_reflns_used 5680
_cell_measurement_temperature 294(2)
_cell_measurement_theta_max 28.0
_cell_measurement_theta_min 2.0
_cell_volume 932.65(15)
_computing_cell_refinement SMART
_computing_data_collection 'SMART (Bruker, 1998)'
_computing_data_reduction 'SAINT (Bruker, 2000)'
_computing_molecular_graphics 'ORTEP-3 for Windows (Farrugia, 1997)'
_computing_publication_material SHELXL97
_computing_structure_refinement 'SHELXL97 (Sheldrick, 1997)'
_computing_structure_solution 'SHELXS97 (Sheldrick, 1997)'
_diffrn_ambient_temperature 294(2)
_diffrn_measured_fraction_theta_full 0.996
_diffrn_measured_fraction_theta_max 0.996
_diffrn_measurement_device_type 'Bruker SMART CCD area-detector'
_diffrn_measurement_method '\f and \w scans'
_diffrn_radiation_monochromator graphite
_diffrn_radiation_source 'fine-focus sealed tube'
_diffrn_radiation_type MoK\a
_diffrn_radiation_wavelength 0.71073
_diffrn_reflns_av_R_equivalents 0.0763
_diffrn_reflns_av_sigmaI/netI 0.0694
_diffrn_reflns_limit_h_max 12
_diffrn_reflns_limit_h_min -14
_diffrn_reflns_limit_k_max 12
_diffrn_reflns_limit_k_min -11
_diffrn_reflns_limit_l_max 10
_diffrn_reflns_limit_l_min -10
_diffrn_reflns_number 5481
_diffrn_reflns_theta_full 26.40
_diffrn_reflns_theta_max 26.40
_diffrn_reflns_theta_min 1.80
_diffrn_standards_decay_% 0.0
_exptl_absorpt_coefficient_mu 0.097
_exptl_absorpt_correction_T_max 0.993
_exptl_absorpt_correction_T_min 0.927
_exptl_absorpt_correction_type psi-scan
_exptl_absorpt_process_details '(SHELXTL; Bruker, 2000)'
_exptl_crystal_colour colourless
_exptl_crystal_density_diffrn 1.353
_exptl_crystal_density_method 'not measured'
_exptl_crystal_description 'Rectangular plate'
_exptl_crystal_F_000 400
_exptl_crystal_size_max 0.15
_exptl_crystal_size_mid 0.10
_exptl_crystal_size_min 0.05
_refine_diff_density_max 0.153
_refine_diff_density_min -0.134
_refine_ls_extinction_method none
_refine_ls_goodness_of_fit_ref 0.955
_refine_ls_hydrogen_treatment refall
_refine_ls_matrix_type full
_refine_ls_number_parameters 171
_refine_ls_number_reflns 1915
_refine_ls_number_restraints 0
_refine_ls_restrained_S_all 0.935
_refine_ls_R_factor_all 0.0662
_refine_ls_R_factor_gt 0.0341
_refine_ls_shift/su_max 0.000
_refine_ls_shift/su_mean 0.000
_refine_ls_structure_factor_coef Fsqd
_refine_ls_weighting_details 'calc w=1/[\s^2^(Fo^2^)(0.1P)^2^] where P=(Fo^2^+2Fc^2^)/3'
_refine_ls_weighting_scheme calc
_refine_ls_wR_factor_gt 0.0856
_refine_ls_wR_factor_ref 0.1018
_reflns_number_gt 1198
_reflns_number_total 1915
_reflns_threshold_expression I>2\s(I)
_cod_data_source_file ww6276.cif
_cod_data_source_block I
_cod_depositor_comments
;
The following automatic conversions were performed:
'_symmetry_cell_setting' value 'Monoclinic' changed to 'monoclinic'
according to '/home/saulius/struct/CIF-dictionaries/cif_core.dic'
dictionary named 'cif_core.dic' version 2.4.1 from
2010-06-29.

'_exptl_absorpt_correction_type' value 'psi scan' changed to
'psi-scan' according to
'/home/saulius/struct/CIF-dictionaries/cif_core.dic' dictionary named
'cif_core.dic' version 2.4.1 from 2010-06-29.

Automatic conversion script
Id: cif_fix_enum 1527 2010-12-29 10:47:43Z saulius 

The following automatic conversions were performed:

'_symmetry_cell_setting' value 'Monoclinic' changed to 'monoclinic'
according to /home/saulius/struct/CIF-dictionaries/cif_core.dic
dictionary named 'cif_core.dic' version 2.4.1 from
2010-06-29.

'_exptl_absorpt_correction_type' value 'psi scan'
changed to 'psi-scan' according to
/home/saulius/struct/CIF-dictionaries/cif_core.dic dictionary named
'cif_core.dic' version 2.4.1 from 2010-06-29.

Automatic conversion script
Id: cif_fix_values 1715 2011-07-08 13:25:40Z adriana 
;
_cod_original_sg_symbol_H-M 'P 21/c'
_cod_database_code 2204415
_cod_database_fobs_code 2204415

loop_
_symmetry_equiv_pos_as_xyz
'x, y, z'
'-x, y+1/2, -z+1/2'
'-x, -y, -z'
'x, -y-1/2, z-1/2'

loop_
_atom_site_label
_atom_site_fract_x
_atom_site_fract_y
_atom_site_fract_z
_atom_site_U_iso_or_equiv
_atom_site_adp_type
_atom_site_calc_flag
_atom_site_occupancy
_atom_site_type_symbol
O1 0.96582(10) -0.12063(10) 0.17237(13) 0.0421(3) Uani d 1 O
O2 0.97563(10) 0.11504(11) 0.14493(13) 0.0439(3) Uani d 1 O
O3 0.51464(13) -0.17211(14) 0.97457(18) 0.0791(5) Uani d 1 O
C1 0.86396(11) 0.01649(13) 0.36538(15) 0.0306(3) Uani d 1 C
C2 0.81769(12) 0.13894(14) 0.41091(17) 0.0341(3) Uani d 1 C
C3 0.74740(12) 0.14610(15) 0.53204(16) 0.0332(3) Uani d 1 C
C4 0.72100(11) 0.03049(13) 0.61429(17) 0.0316(3) Uani d 1 C
C5 0.76642(13) -0.09298(15) 0.56952(18) 0.0402(4) Uani d 1 C
C6 0.83532(13) -0.09938(15) 0.44819(18) 0.0389(4) Uani d 1 C
C7 0.64392(12) 0.03936(15) 0.74417(17) 0.0352(3) Uani d 1 C
C8 0.68371(15) -0.03663(19) 0.9057(2) 0.0457(4) Uani d 1 C
C9 0.56397(14) -0.10426(15) 0.88585(19) 0.0471(4) Uani d 1 C
C10 0.52803(15) -0.0457(2) 0.7210(2) 0.0506(5) Uani d 1 C
B 0.93881(14) 0.00511(15) 0.22510(19) 0.0316(4) Uani d 1 B
H1O 0.997(2) -0.122(2) 0.082(3) 0.082(7) Uiso d 1 H
H2O 0.9727(15) 0.185(2) 0.188(2) 0.055(6) Uiso d 1 H
H2 0.8279(14) 0.2214(17) 0.3561(19) 0.048(4) Uiso d 1 H
H3 0.7165(13) 0.2321(17) 0.5588(18) 0.046(4) Uiso d 1 H
H5 0.7478(14) -0.1745(16) 0.626(2) 0.050(5) Uiso d 1 H
H6 0.8603(14) -0.1840(17) 0.4195(19) 0.048(4) Uiso d 1 H
H7 0.6289(14) 0.1335(16) 0.758(2) 0.055(5) Uiso d 1 H
H8A 0.6992(16) 0.0169(18) 1.004(3) 0.069(6) Uiso d 1 H
H8B 0.7483(17) -0.1051(19) 0.898(2) 0.070(5) Uiso d 1 H
H10B 0.5274(19) -0.112(2) 0.638(2) 0.081(6) Uiso d 1 H
H10A 0.4530(19) 0.0064(19) 0.710(3) 0.084(7) Uiso d 1 H

loop_
_atom_site_aniso_label
_atom_site_aniso_U_11
_atom_site_aniso_U_22
_atom_site_aniso_U_33
_atom_site_aniso_U_12
_atom_site_aniso_U_13
_atom_site_aniso_U_23
O1 0.0560(7) 0.0335(6) 0.0429(6) 0.0020(4) 0.0271(5) -0.0007(4)
O2 0.0607(7) 0.0324(6) 0.0457(6) -0.0024(5) 0.0308(5) -0.0011(5)
O3 0.0899(10) 0.0615(9) 0.0981(11) -0.0106(7) 0.0546(9) 0.0183(7)
C1 0.0291(7) 0.0328(7) 0.0306(7) -0.0003(5) 0.0071(6) -0.0006(5)
C2 0.0378(8) 0.0309(8) 0.0353(8) -0.0017(6) 0.0106(6) 0.0026(6)
C3 0.0339(8) 0.0305(8) 0.0370(8) 0.0015(5) 0.0107(6) -0.0015(6)
C4 0.0290(7) 0.0353(8) 0.0317(7) -0.0021(5) 0.0080(6) 0.0000(6)
C5 0.0470(9) 0.0308(8) 0.0473(9) 0.0014(6) 0.0215(7) 0.0062(6)
C6 0.0439(9) 0.0297(8) 0.0476(9) 0.0045(6) 0.0219(7) 0.0022(6)
C7 0.0354(8) 0.0362(8) 0.0364(8) -0.0017(6) 0.0131(6) -0.0008(6)
C8 0.0453(10) 0.0558(10) 0.0378(9) 0.0042(8) 0.0122(7) 0.0030(7)
C9 0.0554(10) 0.0370(9) 0.0559(10) -0.0021(7) 0.0310(8) -0.0023(7)
C10 0.0369(9) 0.0737(12) 0.0450(10) -0.0100(8) 0.0182(8) -0.0060(9)
B 0.0324(8) 0.0304(8) 0.0330(8) -0.0006(6) 0.0082(7) 0.0025(6)

loop_
_atom_type_symbol
_atom_type_description
_atom_type_scat_dispersion_real
_atom_type_scat_dispersion_imag
_atom_type_scat_source
C C 0.0033 0.0016 'International Tables Vol C Tables 4.2.6.8 and 6.1.1.4'
H H 0.0000 0.0000 'International Tables Vol C Tables 4.2.6.8 and 6.1.1.4'
B B 0.0013 0.0007 'International Tables Vol C Tables 4.2.6.8 and 6.1.1.4'
O O 0.0106 0.0060 'International Tables Vol C Tables 4.2.6.8 and 6.1.1.4'

loop_
_geom_angle_atom_site_label_1
_geom_angle_atom_site_label_2
_geom_angle_atom_site_label_3
_geom_angle
_geom_angle_publ_flag
B O1 H1O 115.3(14) ?
B O2 H2O 115.7(13) ?
C2 C1 C6 116.25(13) ?
C2 C1 B 122.90(10) y
C6 C1 B 120.80(10) y
C3 C2 C1 122.04(13) ?
C3 C2 H2 115.9(10) ?
C1 C2 H2 121.9(10) ?
C4 C3 C2 120.99(13) ?
C4 C3 H3 119.6(9) ?
C2 C3 H3 119.5(9) ?
C3 C4 C5 117.59(13) ?
C3 C4 C7 120.49(12) ?
C5 C4 C7 121.91(13) ?
C6 C5 C4 121.06(13) ?
C6 C5 H5 121.0(10) ?
C4 C5 H5 118.0(10) ?
C5 C6 C1 122.07(14) ?
C5 C6 H6 117.8(10) ?
C1 C6 H6 120.1(10) ?
C4 C7 C8 118.28(12) ?
C4 C7 C10 117.50(13) ?
C8 C7 C10 89.13(12) ?
C4 C7 H7 106.5(11) ?
C8 C7 H7 113.2(10) ?
C10 C7 H7 111.8(10) ?
C9 C8 C7 88.36(12) ?
C9 C8 H8A 112.4(11) ?
C7 C8 H8A 118.0(11) ?
C9 C8 H8B 111.2(10) ?
C7 C8 H8B 112.9(11) ?
H8A C8 H8B 111.8(16) ?
O3 C9 C10 134.0(2) y
O3 C9 C8 132.8(2) y
C10 C9 C8 93.05(12) ?
C9 C10 C7 88.80(12) ?
C9 C10 H10B 112.2(12) ?
C7 C10 H10B 111.9(13) ?
C9 C10 H10A 113.7(13) ?
C7 C10 H10A 116.5(12) ?
H10B C10 H10A 111.9(18) ?
O1 B O2 117.10(10) y
O1 B C1 119.10(10) y
O2 B C1 123.80(10) y

loop_
_geom_bond_atom_site_label_1
_geom_bond_atom_site_label_2
_geom_bond_distance
_geom_bond_publ_flag
O1 B 1.364(2) y
O1 H1O 0.88(2) ?
O2 B 1.371(2) y
O2 H2O 0.78(2) ?
O3 C9 1.200(2) y
C1 C2 1.3914(19) ?
C1 C6 1.3976(19) ?
C1 B 1.558(2) y
C2 C3 1.3873(19) ?
C2 H2 0.948(16) ?
C3 C4 1.3854(19) ?
C3 H3 0.957(16) ?
C4 C5 1.3939(19) ?
C4 C7 1.5017(19) ?
C5 C6 1.377(2) ?
C5 H5 0.971(17) ?
C6 H6 0.924(17) ?
C7 C8 1.553(2) ?
C7 C10 1.557(2) ?
C7 H7 0.952(16) ?
C8 C9 1.512(2) ?
C8 H8A 0.97(2) ?
C8 H8B 1.009(19) ?
C9 C10 1.495(2) ?
C10 H10B 0.95(2) ?
C10 H10A 0.99(2) ?

loop_
_geom_torsion_atom_site_label_1
_geom_torsion_atom_site_label_2
_geom_torsion_atom_site_label_3
_geom_torsion_atom_site_label_4
_geom_torsion
C6 C1 C2 C3 0.2(2)
B C1 C2 C3 177.44(12)
C1 C2 C3 C4 0.5(2)
C2 C3 C4 C5 -0.7(2)
C2 C3 C4 C7 -179.45(12)
C3 C4 C5 C6 0.2(2)
C7 C4 C5 C6 178.88(14)
C4 C5 C6 C1 0.6(2)
C2 C1 C6 C5 -0.8(2)
B C1 C6 C5 -178.07(13)
C3 C4 C7 C8 -134.23(15)
C5 C4 C7 C8 47.12(19)
C3 C4 C7 C10 120.65(16)
C5 C4 C7 C10 -57.99(19)
C4 C7 C8 C9 -127.08(13)
C10 C7 C8 C9 -6.00(13)
C7 C8 C9 O3 -169.58(19)
C7 C8 C9 C10 6.25(14)
O3 C9 C10 C7 169.5(2)
C8 C9 C10 C7 -6.23(13)
C4 C7 C10 C9 127.83(14)
C8 C7 C10 C9 6.06(13)
C2 C1 B O1 -170.26(13)
C6 C1 B O1 6.8(2)
C2 C1 B O2 6.7(2)
C6 C1 B O2 -176.20(14)

loop_
_cod_related_entry_id
_cod_related_entry_database
_cod_related_entry_code
1 ChemSpider 3407706
